data_4315938
loop_
_publ_author_name
'Kenneth Hanson'
'Arnold Tamayo'
'Vyacheslav V. Diev'
'Matthew T. Whited'
'Peter I. Djurovich'
'Mark E. Thompson'

_publ_contact_author_address
;University of Southern California
Los Angeles, CA 90089
;
_publ_contact_author_email met@usc.edu
_publ_contact_author_fax 213-740-8594
_publ_contact_author_name 'Mark E. Thompson'
_publ_contact_author_phone 213-740-6402
_publ_section_title
;
 Efficient Dipyrrin-Centered Phosphorescence at Room Temperature from
 Bis-Cyclometalated Iridium(III) Dipyrrinato Complexes
;
_journal_name_full 'Inorganic Chemistry'
_journal_page_first 6077
_journal_page_last 6084
_journal_paper_doi 10.1021/ic100633w
_journal_volume 49
_journal_year 2010
_chemical_formula_moiety 'C33 H25 Ir N6'
_chemical_formula_sum 'C33 H25 Ir N6'
_chemical_formula_weight 697.79
_chemical_name_systematic
; 
 ? 
;
_space_group_IT_number 61
_symmetry_cell_setting orthorhombic
_symmetry_space_group_name_Hall '-P 2ac 2ab'
_symmetry_space_group_name_H-M 'P b c a'
_atom_sites_solution_hydrogens geom
_atom_sites_solution_primary direct
_atom_sites_solution_secondary difmap
_audit_creation_method SHELXL-97
_cell_angle_alpha 90.00
_cell_angle_beta 90.00
_cell_angle_gamma 90.00
_cell_formula_units_Z 8
_cell_length_a 14.4741(17)
_cell_length_b 15.3546(18)
_cell_length_c 23.826(3)
_cell_measurement_reflns_used 7397
_cell_measurement_temperature 133(2)
_cell_measurement_theta_max 27.50
_cell_measurement_theta_min 2.79
_cell_volume 5295.2(11)
_computing_cell_refinement 'Bruker SMART'
_computing_data_collection 'Bruker SMART'
_computing_data_reduction 'Bruker SAINT'
_computing_molecular_graphics 'Bruker SHELXTL'
_computing_publication_material 'Bruker SHELXTL'
_computing_structure_refinement 'SHELXL-97 (Sheldrick, 1997)'
_computing_structure_solution 'SHELXS-97 (Sheldrick, 1990)'
_diffrn_ambient_temperature 133(2)
_diffrn_measured_fraction_theta_full 0.995
_diffrn_measured_fraction_theta_max 0.995
_diffrn_measurement_device_type 'CCD area detector'
_diffrn_measurement_method 'phi and omega scans'
_diffrn_radiation_monochromator graphite
_diffrn_radiation_source 'fine-focus sealed tube'
_diffrn_radiation_type MoK\a
_diffrn_radiation_wavelength 0.71073
_diffrn_reflns_av_R_equivalents 0.0325
_diffrn_reflns_av_sigmaI/netI 0.0255
_diffrn_reflns_limit_h_max 18
_diffrn_reflns_limit_h_min -18
_diffrn_reflns_limit_k_max 19
_diffrn_reflns_limit_k_min -11
_diffrn_reflns_limit_l_max 30
_diffrn_reflns_limit_l_min -30
_diffrn_reflns_number 30830
_diffrn_reflns_theta_full 27.53
_diffrn_reflns_theta_max 27.53
_diffrn_reflns_theta_min 1.71
_exptl_absorpt_coefficient_mu 5.078
_exptl_absorpt_correction_T_max 1.000000
_exptl_absorpt_correction_T_min 0.653437
_exptl_absorpt_correction_type multi-scan
_exptl_absorpt_process_details 'Bruker SADABS'
_exptl_crystal_colour red
_exptl_crystal_density_diffrn 1.751
_exptl_crystal_density_method 'not measured'
_exptl_crystal_description prism
_exptl_crystal_F_000 2736
_exptl_crystal_size_max 0.18
_exptl_crystal_size_mid 0.15
_exptl_crystal_size_min 0.13
_refine_diff_density_max 2.592
_refine_diff_density_min -1.318
_refine_diff_density_rms 0.129
_refine_ls_extinction_method none
_refine_ls_goodness_of_fit_ref 1.036
_refine_ls_hydrogen_treatment constr
_refine_ls_matrix_type full
_refine_ls_number_parameters 361
_refine_ls_number_reflns 6062
_refine_ls_number_restraints 0
_refine_ls_restrained_S_all 1.036
_refine_ls_R_factor_all 0.0359
_refine_ls_R_factor_gt 0.0279
_refine_ls_shift/su_max 0.003
_refine_ls_shift/su_mean 0.000
_refine_ls_structure_factor_coef Fsqd
_refine_ls_weighting_details 'calc w=1/[\s^2^(Fo^2^)+(0.0442P)^2^+3.1672P] where P=(Fo^2^+2Fc^2^)/3'
_refine_ls_weighting_scheme calc
_refine_ls_wR_factor_gt 0.0709
_refine_ls_wR_factor_ref 0.0759
_reflns_number_gt 4993
_reflns_number_total 6062
_reflns_threshold_expression >2sigma(I)
_cod_data_source_file ic100633w_si_002_2.cif
_cod_data_source_block irdpymm
_cod_depositor_comments
;
The following automatic conversions were performed:

'_symmetry_cell_setting' value 'Orthorhombic' changed to
'orthorhombic' according to the built-in table from CIF Core
dictionary named 'cif_core.dic' version 2.4.1 from 2010-06-29.

Automatic conversion script
Id: cif_fix_values 1646 2011-03-28 12:23:43Z adriana 
;
_cod_original_cell_volume 5295.3(11)
_cod_original_sg_symbol_Hall -P2ac2ab
_cod_database_code 4315938

loop_
_symmetry_equiv_pos_as_xyz
'x, y, z'
'-x+1/2, -y, z+1/2'
'-x, y+1/2, -z+1/2'
'x+1/2, -y+1/2, -z'
'-x, -y, -z'
'x-1/2, y, -z-1/2'
'x, -y-1/2, z-1/2'
'-x-1/2, y-1/2, z'

loop_
_atom_site_label
_atom_site_type_symbol
_atom_site_fract_x
_atom_site_fract_y
_atom_site_fract_z
_atom_site_U_iso_or_equiv
_atom_site_adp_type
_atom_site_occupancy
_atom_site_symmetry_multiplicity
_atom_site_calc_flag
_atom_site_refinement_flags
_atom_site_disorder_assembly
_atom_site_disorder_group
Ir1 Ir 0.244797(7) 0.043628(7) 0.579814(5) 0.01669(6) Uani 1 1 d . . .
N1 N 0.23364(16) 0.11944(16) 0.50558(11) 0.0197(5) Uani 1 1 d . . .
N2 N 0.34908(17) -0.02708(16) 0.53785(10) 0.0187(5) Uani 1 1 d . . .
N3 N 0.33866(17) 0.12274(16) 0.61598(10) 0.0214(5) Uani 1 1 d . . .
N4 N 0.36874(17) 0.09649(17) 0.66784(10) 0.0231(5) Uani 1 1 d . . .
N5 N 0.14356(18) -0.03524(15) 0.55235(11) 0.0200(5) Uani 1 1 d . . .
N6 N 0.05739(17) -0.01696(17) 0.57223(10) 0.0213(5) Uani 1 1 d . . .
C1 C 0.1880(2) 0.19500(19) 0.49994(13) 0.0226(6) Uani 1 1 d . . .
H1 H 0.1607 0.2262 0.5301 0.027 Uiso 1 1 calc R . .
C2 C 0.1860(2) 0.2221(2) 0.44350(13) 0.0245(7) Uani 1 1 d . . .
H2 H 0.1582 0.2735 0.4292 0.029 Uiso 1 1 calc R . .
C3 C 0.2322(2) 0.1595(2) 0.41324(13) 0.0235(7) Uani 1 1 d . . .
H3 H 0.2415 0.1589 0.3738 0.028 Uiso 1 1 calc R . .
C4 C 0.26321(19) 0.0957(2) 0.45220(13) 0.0188(6) Uani 1 1 d . . .
C5 C 0.3215(2) 0.02401(19) 0.44059(12) 0.0196(6) Uani 1 1 d . . .
C6 C 0.3642(2) -0.03017(18) 0.47957(12) 0.0189(6) Uani 1 1 d . . .
C7 C 0.4387(2) -0.08931(19) 0.46875(12) 0.0210(6) Uani 1 1 d . . .
H7 H 0.4632 -0.1039 0.4330 0.025 Uiso 1 1 calc R . .
C8 C 0.4679(2) -0.12089(19) 0.51935(13) 0.0236(6) Uani 1 1 d . . .
H8 H 0.5168 -0.1610 0.5257 0.028 Uiso 1 1 calc R . .
C9 C 0.4104(2) -0.0817(2) 0.56051(13) 0.0219(6) Uani 1 1 d . . .
H9 H 0.4151 -0.0930 0.5996 0.026 Uiso 1 1 calc R . .
C10 C 0.3432(2) 0.0064(2) 0.38015(12) 0.0215(6) Uani 1 1 d . . .
C11 C 0.3953(2) 0.0651(2) 0.34869(13) 0.0257(7) Uani 1 1 d . . .
H11 H 0.4177 0.1170 0.3655 0.031 Uiso 1 1 calc R . .
C12 C 0.4144(2) 0.0474(2) 0.29244(14) 0.0328(8) Uani 1 1 d . . .
H12 H 0.4499 0.0876 0.2711 0.039 Uiso 1 1 calc R . .
C13 C 0.3826(2) -0.0273(2) 0.26760(14) 0.0338(8) Uani 1 1 d . . .
H13 H 0.3961 -0.0389 0.2293 0.041 Uiso 1 1 calc R . .
C14 C 0.3308(2) -0.0859(2) 0.29857(14) 0.0335(8) Uani 1 1 d . . .
H14 H 0.3085 -0.1377 0.2814 0.040 Uiso 1 1 calc R . .
C15 C 0.3110(2) -0.0694(2) 0.35460(13) 0.0267(7) Uani 1 1 d . . .
H15 H 0.2755 -0.1099 0.3756 0.032 Uiso 1 1 calc R . .
C16 C 0.1343(2) -0.10501(19) 0.51903(12) 0.0242(7) Uani 1 1 d . . .
H16 H 0.1835 -0.1324 0.4993 0.029 Uiso 1 1 calc R . .
C17 C 0.0427(2) -0.1316(2) 0.51742(14) 0.0274(7) Uani 1 1 d . . .
H17 H 0.0180 -0.1794 0.4970 0.033 Uiso 1 1 calc R . .
C18 C -0.0050(2) -0.0748(2) 0.55138(13) 0.0264(7) Uani 1 1 d . . .
H18 H -0.0695 -0.0757 0.5589 0.032 Uiso 1 1 calc R . .
C19 C 0.0497(2) 0.05973(19) 0.60612(12) 0.0213(6) Uani 1 1 d . . .
C20 C -0.0351(2) 0.0881(2) 0.62526(13) 0.0277(7) Uani 1 1 d . . .
H20 H -0.0897 0.0560 0.6177 0.033 Uiso 1 1 calc R . .
C21 C -0.0382(2) 0.1650(2) 0.65582(13) 0.0319(8) Uani 1 1 d . . .
H21 H -0.0956 0.1861 0.6696 0.038 Uiso 1 1 calc R . .
C22 C 0.0419(3) 0.2110(2) 0.66628(15) 0.0311(8) Uani 1 1 d . . .
H22 H 0.0394 0.2640 0.6868 0.037 Uiso 1 1 calc R . .
C23 C 0.1274(2) 0.1793(2) 0.64647(12) 0.0239(6) Uani 1 1 d . . .
H23 H 0.1820 0.2113 0.6545 0.029 Uiso 1 1 calc R . .
C24 C 0.1341(2) 0.10189(19) 0.61525(12) 0.0201(6) Uani 1 1 d . . .
C25 C 0.3820(2) 0.19656(19) 0.60441(15) 0.0254(7) Uani 1 1 d . . .
H25 H 0.3744 0.2291 0.5708 0.031 Uiso 1 1 calc R . .
C26 C 0.4406(2) 0.2198(2) 0.64856(16) 0.0327(8) Uani 1 1 d . . .
H26 H 0.4791 0.2697 0.6509 0.039 Uiso 1 1 calc R . .
C27 C 0.4306(2) 0.1547(2) 0.68817(14) 0.0296(7) Uani 1 1 d . . .
H27 H 0.4616 0.1514 0.7233 0.036 Uiso 1 1 calc R . .
C28 C 0.3317(2) 0.0165(2) 0.68788(12) 0.0236(6) Uani 1 1 d . . .
C29 C 0.3602(2) -0.0185(2) 0.73905(13) 0.0291(7) Uani 1 1 d . . .
H29 H 0.4030 0.0116 0.7623 0.035 Uiso 1 1 calc R . .
C30 C 0.3244(2) -0.0983(2) 0.75506(14) 0.0344(8) Uani 1 1 d . . .
H30 H 0.3433 -0.1243 0.7894 0.041 Uiso 1 1 calc R . .
C31 C 0.2610(2) -0.1401(2) 0.72089(16) 0.0333(8) Uani 1 1 d . . .
H31 H 0.2364 -0.1948 0.7320 0.040 Uiso 1 1 calc R . .
C32 C 0.2332(2) -0.1029(2) 0.67073(14) 0.0267(7) Uani 1 1 d . . .
H32 H 0.1891 -0.1328 0.6483 0.032 Uiso 1 1 calc R . .
C33 C 0.2678(2) -0.0226(2) 0.65178(13) 0.0217(6) Uani 1 1 d . . .

loop_
_atom_site_aniso_label
_atom_site_aniso_U_11
_atom_site_aniso_U_22
_atom_site_aniso_U_33
_atom_site_aniso_U_23
_atom_site_aniso_U_13
_atom_site_aniso_U_12
Ir1 0.01970(8) 0.01750(9) 0.01288(8) -0.00028(4) 0.00039(4) 0.00004(4)
N1 0.0216(12) 0.0204(13) 0.0170(13) -0.0010(10) 0.0002(10) 0.0013(10)
N2 0.0231(13) 0.0184(12) 0.0148(12) -0.0005(10) 0.0013(10) -0.0005(10)
N3 0.0222(12) 0.0250(14) 0.0171(13) -0.0001(10) -0.0008(10) 0.0008(10)
N4 0.0269(13) 0.0297(14) 0.0127(12) -0.0006(10) -0.0025(10) 0.0017(11)
N5 0.0216(13) 0.0220(13) 0.0164(13) 0.0015(10) -0.0020(10) 0.0000(10)
N6 0.0221(13) 0.0252(14) 0.0168(13) 0.0013(10) -0.0007(10) 0.0000(11)
C1 0.0235(15) 0.0221(16) 0.0223(16) -0.0025(12) 0.0008(12) 0.0001(12)
C2 0.0312(17) 0.0223(15) 0.0200(16) 0.0052(12) 0.0023(13) 0.0049(13)
C3 0.0271(15) 0.0266(17) 0.0168(15) 0.0015(13) 0.0013(12) 0.0011(13)
C4 0.0220(14) 0.0222(15) 0.0123(14) -0.0003(12) 0.0005(11) 0.0005(11)
C5 0.0188(14) 0.0240(15) 0.0161(14) -0.0013(12) 0.0014(11) -0.0029(11)
C6 0.0223(14) 0.0176(14) 0.0167(14) -0.0027(11) -0.0004(11) -0.0018(11)
C7 0.0227(15) 0.0211(15) 0.0192(15) -0.0052(12) 0.0006(11) -0.0013(12)
C8 0.0235(15) 0.0228(16) 0.0244(16) -0.0027(13) -0.0012(12) 0.0030(12)
C9 0.0260(15) 0.0218(16) 0.0178(15) -0.0003(13) -0.0034(12) 0.0015(13)
C10 0.0234(15) 0.0259(16) 0.0152(14) -0.0029(12) -0.0012(11) 0.0069(12)
C11 0.0239(16) 0.0340(18) 0.0192(16) -0.0003(13) -0.0001(12) 0.0039(13)
C12 0.0322(18) 0.046(2) 0.0199(17) 0.0070(14) 0.0036(14) 0.0078(15)
C13 0.0354(19) 0.051(2) 0.0154(16) -0.0044(15) -0.0020(14) 0.0195(16)
C14 0.042(2) 0.035(2) 0.0237(17) -0.0108(14) -0.0108(15) 0.0136(16)
C15 0.0300(17) 0.0269(17) 0.0232(17) -0.0013(13) -0.0053(13) 0.0050(13)
C16 0.0335(17) 0.0225(16) 0.0165(15) 0.0010(12) -0.0023(12) 0.0024(13)
C17 0.0338(17) 0.0214(16) 0.0271(17) 0.0028(13) -0.0081(14) -0.0040(13)
C18 0.0264(16) 0.0284(17) 0.0245(17) 0.0055(14) -0.0071(13) -0.0049(13)
C19 0.0277(16) 0.0246(16) 0.0115(14) 0.0017(12) 0.0005(12) 0.0012(12)
C20 0.0246(16) 0.0381(19) 0.0205(16) 0.0034(14) 0.0011(13) 0.0002(14)
C21 0.0317(17) 0.042(2) 0.0220(17) -0.0020(15) 0.0067(14) 0.0113(15)
C22 0.043(2) 0.0286(19) 0.0223(18) -0.0018(13) 0.0051(15) 0.0099(15)
C23 0.0307(16) 0.0254(17) 0.0157(15) 0.0000(13) -0.0001(12) 0.0008(13)
C24 0.0263(15) 0.0221(15) 0.0120(14) 0.0036(11) 0.0009(11) 0.0017(12)
C25 0.0233(16) 0.0240(16) 0.0290(18) 0.0002(13) 0.0003(14) -0.0008(12)
C26 0.0314(18) 0.0256(17) 0.041(2) -0.0083(15) -0.0029(16) -0.0050(14)
C27 0.0283(17) 0.0338(19) 0.0267(18) -0.0096(15) -0.0080(13) 0.0010(14)
C28 0.0244(15) 0.0259(16) 0.0204(15) -0.0004(13) 0.0033(12) 0.0051(12)
C29 0.0290(17) 0.041(2) 0.0172(15) -0.0005(14) 0.0005(13) 0.0067(14)
C30 0.0390(19) 0.046(2) 0.0179(16) 0.0117(15) 0.0092(14) 0.0175(16)
C31 0.042(2) 0.0296(19) 0.0286(19) 0.0072(15) 0.0112(15) 0.0073(14)
C32 0.0329(17) 0.0241(17) 0.0230(17) 0.0019(13) 0.0049(13) -0.0006(13)
C33 0.0273(15) 0.0215(15) 0.0163(15) 0.0000(13) 0.0041(12) 0.0049(12)

loop_
_atom_type_symbol
_atom_type_description
_atom_type_scat_dispersion_real
_atom_type_scat_dispersion_imag
_atom_type_scat_source
C C 0.0033 0.0016 'International Tables Vol C Tables 4.2.6.8 and 6.1.1.4'
H H 0.0000 0.0000 'International Tables Vol C Tables 4.2.6.8 and 6.1.1.4'
N N 0.0061 0.0033 'International Tables Vol C Tables 4.2.6.8 and 6.1.1.4'
Ir Ir -1.4442 7.9887 'International Tables Vol C Tables 4.2.6.8 and 6.1.1.4'

loop_
_geom_angle_atom_site_label_1
_geom_angle_atom_site_label_2
_geom_angle_atom_site_label_3
_geom_angle
_geom_angle_site_symmetry_1
_geom_angle_site_symmetry_3
_geom_angle_publ_flag
N5 Ir1 N3 173.36(10) . . ?
N5 Ir1 C24 79.89(11) . . ?
N3 Ir1 C24 95.11(11) . . ?
N5 Ir1 C33 95.36(12) . . ?
N3 Ir1 C33 80.16(12) . . ?
C24 Ir1 C33 89.94(12) . . ?
N5 Ir1 N2 93.28(11) . . ?
N3 Ir1 N2 91.75(10) . . ?
C24 Ir1 N2 173.13(11) . . ?
C33 Ir1 N2 91.45(11) . . ?
N5 Ir1 N1 90.21(10) . . ?
N3 Ir1 N1 94.42(10) . . ?
C24 Ir1 N1 92.58(10) . . ?
C33 Ir1 N1 174.21(11) . . ?
N2 Ir1 N1 86.66(9) . . ?
C1 N1 C4 106.7(3) . . ?
C1 N1 Ir1 126.5(2) . . ?
C4 N1 Ir1 126.5(2) . . ?
C9 N2 C6 105.9(2) . . ?
C9 N2 Ir1 127.4(2) . . ?
C6 N2 Ir1 126.62(19) . . ?
C25 N3 N4 106.8(2) . . ?
C25 N3 Ir1 138.2(2) . . ?
N4 N3 Ir1 114.97(18) . . ?
C27 N4 N3 109.8(3) . . ?
C27 N4 C28 134.3(3) . . ?
N3 N4 C28 115.9(2) . . ?
C16 N5 N6 106.2(2) . . ?
C16 N5 Ir1 138.3(2) . . ?
N6 N5 Ir1 115.46(19) . . ?
C18 N6 N5 110.3(3) . . ?
C18 N6 C19 133.7(3) . . ?
N5 N6 C19 115.8(2) . . ?
N1 C1 C2 111.2(3) . . ?
C3 C2 C1 106.5(3) . . ?
C2 C3 C4 107.0(3) . . ?
N1 C4 C5 124.5(3) . . ?
N1 C4 C3 108.6(3) . . ?
C5 C4 C3 126.6(3) . . ?
C6 C5 C4 126.9(3) . . ?
C6 C5 C10 116.1(3) . . ?
C4 C5 C10 117.0(3) . . ?
C5 C6 N2 124.7(3) . . ?
C5 C6 C7 126.4(3) . . ?
N2 C6 C7 108.4(2) . . ?
C8 C7 C6 107.4(3) . . ?
C7 C8 C9 106.1(3) . . ?
N2 C9 C8 112.1(3) . . ?
C15 C10 C11 119.1(3) . . ?
C15 C10 C5 120.1(3) . . ?
C11 C10 C5 120.9(3) . . ?
C10 C11 C12 119.9(3) . . ?
C13 C12 C11 120.7(3) . . ?
C12 C13 C14 119.7(3) . . ?
C13 C14 C15 120.3(3) . . ?
C14 C15 C10 120.3(3) . . ?
N5 C16 C17 110.3(3) . . ?
C18 C17 C16 106.1(3) . . ?
N6 C18 C17 107.1(3) . . ?
C20 C19 C24 125.4(3) . . ?
C20 C19 N6 121.0(3) . . ?
C24 C19 N6 113.6(3) . . ?
C19 C20 C21 118.1(3) . . ?
C22 C21 C20 120.2(3) . . ?
C21 C22 C23 120.0(3) . . ?
C24 C23 C22 121.9(3) . . ?
C19 C24 C23 114.4(3) . . ?
C19 C24 Ir1 115.0(2) . . ?
C23 C24 Ir1 130.5(2) . . ?
N3 C25 C26 110.4(3) . . ?
C27 C26 C25 105.4(3) . . ?
N4 C27 C26 107.6(3) . . ?
C29 C28 C33 124.6(3) . . ?
C29 C28 N4 120.9(3) . . ?
C33 C28 N4 114.4(3) . . ?
C30 C29 C28 118.1(3) . . ?
C29 C30 C31 119.8(3) . . ?
C32 C31 C30 120.6(3) . . ?
C31 C32 C33 122.4(3) . . ?
C28 C33 C32 114.5(3) . . ?
C28 C33 Ir1 114.5(2) . . ?
C32 C33 Ir1 130.9(3) . . ?

loop_
_geom_bond_atom_site_label_1
_geom_bond_atom_site_label_2
_geom_bond_distance
_geom_bond_site_symmetry_2
_geom_bond_publ_flag
Ir1 N5 2.010(3) . ?
Ir1 N3 2.016(2) . ?
Ir1 C24 2.020(3) . ?
Ir1 C33 2.021(3) . ?
Ir1 N2 2.111(2) . ?
Ir1 N1 2.124(3) . ?
N1 C1 1.342(4) . ?
N1 C4 1.391(4) . ?
N2 C9 1.336(4) . ?
N2 C6 1.407(4) . ?
N3 C25 1.325(4) . ?
N3 N4 1.371(3) . ?
N4 C27 1.355(4) . ?
N4 C28 1.423(4) . ?
N5 C16 1.340(4) . ?
N5 N6 1.363(3) . ?
N6 C18 1.361(4) . ?
N6 C19 1.432(4) . ?
C1 C2 1.408(4) . ?
C2 C3 1.375(4) . ?
C3 C4 1.423(5) . ?
C4 C5 1.413(4) . ?
C5 C6 1.392(4) . ?
C5 C10 1.499(4) . ?
C6 C7 1.433(4) . ?
C7 C8 1.367(4) . ?
C8 C9 1.420(4) . ?
C10 C15 1.393(4) . ?
C10 C11 1.394(4) . ?
C11 C12 1.395(4) . ?
C12 C13 1.371(5) . ?
C13 C14 1.385(5) . ?
C14 C15 1.389(4) . ?
C16 C17 1.388(4) . ?
C17 C18 1.377(5) . ?
C19 C20 1.380(4) . ?
C19 C24 1.399(4) . ?
C20 C21 1.388(5) . ?
C21 C22 1.379(5) . ?
C22 C23 1.411(5) . ?
C23 C24 1.406(4) . ?
C25 C26 1.397(5) . ?
C26 C27 1.382(5) . ?
C28 C29 1.395(4) . ?
C28 C33 1.398(4) . ?
C29 C30 1.385(5) . ?
C30 C31 1.385(5) . ?
C31 C32 1.385(5) . ?
C32 C33 1.406(4) . ?
